data_1514472
loop_
_publ_author_name
'Wise, Matthew D.'
'Ruggi, Albert'
'Pascu, Mirela'
'Scopelliti, Rosario'
'Severin, Kay'

_publ_section_title
;
 Clathrochelate-based bipyridyl ligands of nanoscale dimensions:
 easy-to-access building blocks for supramolecular chemistry
;
_journal_issue 4
_journal_name_full 'Chemical Science'
_journal_page_first 1658
_journal_paper_doi 10.1039/c3sc50155h
_journal_volume 4
_journal_year 2013
_chemical_formula_moiety 'C56 H48 B2 Fe N8 O14 Zn2'
_chemical_formula_sum 'C56 H48 B2 Fe N8 O14 Zn2'
_chemical_formula_weight 1265.23
_space_group_IT_number 12
_symmetry_cell_setting monoclinic
_symmetry_space_group_name_Hall '-C 2y'
_symmetry_space_group_name_H-M 'C 1 2/m 1'
_atom_sites_solution_hydrogens geom
_atom_sites_solution_primary direct
_atom_sites_solution_secondary difmap
_audit_creation_method SHELXL-97
_audit_update_record
;
2013-01-09 # Formatted by publCIF
;
_cell_angle_alpha 90.00
_cell_angle_beta 105.600(18)
_cell_angle_gamma 90.00
_cell_formula_units_Z 4
_cell_length_a 24.166(4)
_cell_length_b 18.520(4)
_cell_length_c 21.805(3)
_cell_measurement_reflns_used 256
_cell_measurement_temperature 100(2)
_cell_measurement_theta_max 22
_cell_measurement_theta_min 3
_cell_volume 9399(3)
_computing_cell_refinement 'Dirax/lsq (Duisenberg & Schreurs, 1989-2000)'
_computing_data_collection 'Collect (Bruker AXS BV, 1997-2004)'
_computing_data_reduction 'EvalCCD (Duisenberg & Schreurs, 1990-2000)'
_computing_molecular_graphics 'Bruker SHELXTL'
_computing_publication_material 'Bruker SHELXTL'
_computing_structure_refinement 'SHELXL-97 (Sheldrick, 1997)'
_computing_structure_solution 'SHELXS-97 (Sheldrick, 1990)'
_diffrn_ambient_temperature 100(2)
_diffrn_measured_fraction_theta_full 0.986
_diffrn_measured_fraction_theta_max 0.986
_diffrn_measurement_device_type 'Bruker APEX II CCD'
_diffrn_measurement_method 'phi and omega scans'
_diffrn_radiation_monochromator graphite
_diffrn_radiation_source 'fine-focus sealed tube'
_diffrn_radiation_type MoK\a
_diffrn_radiation_wavelength 0.71073
_diffrn_reflns_av_R_equivalents 0.0894
_diffrn_reflns_av_sigmaI/netI 0.0587
_diffrn_reflns_limit_h_max 30
_diffrn_reflns_limit_h_min -30
_diffrn_reflns_limit_k_max 23
_diffrn_reflns_limit_k_min -23
_diffrn_reflns_limit_l_max 27
_diffrn_reflns_limit_l_min -27
_diffrn_reflns_number 52494
_diffrn_reflns_theta_full 27.07
_diffrn_reflns_theta_max 27.07
_diffrn_reflns_theta_min 3.01
_exptl_absorpt_coefficient_mu 0.703
_exptl_absorpt_correction_T_max 0.7455
_exptl_absorpt_correction_T_min 0.5097
_exptl_absorpt_correction_type multi-scan
_exptl_absorpt_process_details 'SADABS 2008, Bruker AXS, 2008'
_exptl_crystal_colour red
_exptl_crystal_density_diffrn 0.894
_exptl_crystal_density_method 'not measured'
_exptl_crystal_description prismatic
_exptl_crystal_F_000 2592
_exptl_crystal_size_max 0.41
_exptl_crystal_size_mid 0.33
_exptl_crystal_size_min 0.23
_platon_squeeze_details
;
;
_refine_diff_density_max 1.706
_refine_diff_density_min -2.815
_refine_diff_density_rms 0.119
_refine_ls_extinction_method none
_refine_ls_goodness_of_fit_ref 1.067
_refine_ls_hydrogen_treatment constr
_refine_ls_matrix_type full
_refine_ls_number_parameters 478
_refine_ls_number_reflns 10528
_refine_ls_number_restraints 0
_refine_ls_restrained_S_all 1.067
_refine_ls_R_factor_all 0.1093
_refine_ls_R_factor_gt 0.0954
_refine_ls_shift/su_max 0.001
_refine_ls_shift/su_mean 0.000
_refine_ls_structure_factor_coef Fsqd
_refine_ls_weighting_details 'calc w=1/[\s^2^(Fo^2^)+(0.1094P)^2^+87.0888P] where P=(Fo^2^+2Fc^2^)/3'
_refine_ls_weighting_scheme calc
_refine_ls_wR_factor_gt 0.2456
_refine_ls_wR_factor_ref 0.2541
_reflns_number_gt 8426
_reflns_number_total 10528
_reflns_threshold_expression >2sigma(I)
_cod_data_source_file c3sc50155h.txt
_cod_data_source_block mdw3-81b
_cod_original_sg_symbol_H-M 'C 2/m'
_cod_database_code 1514472

loop_
_symmetry_equiv_pos_as_xyz
'x, y, z'
'-x, y, -z'
'x+1/2, y+1/2, z'
'-x+1/2, y+1/2, -z'
'-x, -y, -z'
'x, -y, z'
'-x+1/2, -y+1/2, -z'
'x+1/2, -y+1/2, z'

loop_
_atom_site_label
_atom_site_type_symbol
_atom_site_fract_x
_atom_site_fract_y
_atom_site_fract_z
_atom_site_U_iso_or_equiv
_atom_site_adp_type
_atom_site_occupancy
_atom_site_symmetry_multiplicity
_atom_site_calc_flag
_atom_site_refinement_flags
_atom_site_disorder_group
Zn1 Zn 0.67280(3) 0.5000 0.63931(3) 0.01923(19) Uani 1 2 d S .
Zn2 Zn 0.70688(3) 0.5000 0.78142(3) 0.02028(19) Uani 1 2 d S .
Fe1 Fe 0.69260(4) 0.5000 0.21121(4) 0.0288(2) Uani 1 2 d S .
O1 O 0.61331(16) 0.4255(2) 0.64706(18) 0.0444(10) Uani 1 1 d . .
O2 O 0.64275(14) 0.4240(2) 0.75321(16) 0.0338(8) Uani 1 1 d . .
O3 O 0.76535(15) 0.4242(2) 0.77341(18) 0.0417(9) Uani 1 1 d . .
O4 O 0.73667(16) 0.4245(2) 0.66684(19) 0.0444(10) Uani 1 1 d . .
O5A O 0.6975(4) 0.4294(5) 0.3320(3) 0.0332(17) Uani 0.50 1 d P 1
O6A O 0.7131(4) 0.4252(5) 0.1002(4) 0.0362(17) Uani 0.50 1 d P 1
O5B O 0.7281(4) 0.4433(4) 0.3410(4) 0.0300(16) Uani 0.50 1 d P 2
O6B O 0.7445(4) 0.4454(4) 0.1139(4) 0.0357(17) Uani 0.50 1 d P 2
O7 O 0.6426(3) 0.4761(3) 0.0758(3) 0.0281(15) Uani 0.50 1 d P .
O8 O 0.6257(3) 0.5270(4) 0.3028(3) 0.0319(15) Uani 0.50 1 d P .
N1 N 0.6711(2) 0.5000 0.5446(3) 0.0251(11) Uani 1 2 d S .
N2A N 0.7102(5) 0.4280(12) 0.2724(10) 0.032(3) Uani 0.50 1 d P 1
N3A N 0.7166(6) 0.4208(7) 0.1672(7) 0.036(3) Uani 0.50 1 d P 1
N2B N 0.7315(6) 0.4349(10) 0.2800(8) 0.028(3) Uani 0.50 1 d P 2
N3B N 0.7387(5) 0.4379(6) 0.1755(6) 0.030(3) Uani 0.50 1 d P 2
N4 N 0.6328(3) 0.4829(4) 0.1352(3) 0.026(2) Uani 0.50 1 d P .
N5 N 0.6250(3) 0.5176(4) 0.2395(3) 0.029(2) Uani 0.50 1 d P .
B1 B 0.6826(3) 0.5000 0.3457(4) 0.0370(19) Uani 1 2 d S .
B2 B 0.7032(4) 0.5000 0.0767(4) 0.0376(19) Uani 1 2 d S .
C1 C 0.60887(19) 0.4064(2) 0.7011(2) 0.0274(9) Uani 1 1 d . .
C2 C 0.5577(2) 0.3615(3) 0.7034(2) 0.0319(10) Uani 1 1 d . .
C3 C 0.5084(3) 0.3619(4) 0.6525(3) 0.0502(15) Uani 1 1 d . .
H3 H 0.5080 0.3887 0.6152 0.060 Uiso 1 1 calc R .
C4 C 0.4600(3) 0.3239(4) 0.6555(3) 0.0501(15) Uani 1 1 d . .
H4 H 0.4260 0.3264 0.6213 0.060 Uiso 1 1 calc R .
C5 C 0.4610(2) 0.2816(3) 0.7095(3) 0.0452(14) Uani 1 1 d . .
C6 C 0.5080(2) 0.2856(4) 0.7610(3) 0.0456(14) Uani 1 1 d . .
H6 H 0.5079 0.2605 0.7989 0.055 Uiso 1 1 calc R .
C7 C 0.5555(2) 0.3254(4) 0.7585(3) 0.0472(15) Uani 1 1 d . .
H7 H 0.5873 0.3282 0.7952 0.057 Uiso 1 1 calc R .
C8 C 0.7693(2) 0.4056(3) 0.7190(3) 0.0317(10) Uani 1 1 d . .
C9 C 0.8185(2) 0.3561(3) 0.7169(3) 0.0342(11) Uani 1 1 d . .
C10 C 0.8542(3) 0.3263(4) 0.7736(3) 0.0590(19) Uani 1 1 d . .
H10 H 0.8477 0.3370 0.8137 0.071 Uiso 1 1 calc R .
C11 C 0.8987(3) 0.2811(5) 0.7695(3) 0.071(2) Uani 1 1 d . .
H11 H 0.9216 0.2598 0.8076 0.086 Uiso 1 1 calc R .
C12 C 0.9117(2) 0.2650(3) 0.7118(3) 0.0423(13) Uani 1 1 d . .
C13 C 0.8740(2) 0.2938(4) 0.6560(3) 0.0467(15) Uani 1 1 d . .
H13 H 0.8805 0.2830 0.6159 0.056 Uiso 1 1 calc R .
C14 C 0.8280(2) 0.3373(3) 0.6581(3) 0.0413(13) Uani 1 1 d . .
H14 H 0.8026 0.3544 0.6197 0.050 Uiso 1 1 calc R .
C15 C 0.7220(3) 0.5000 0.5315(4) 0.064(3) Uani 1 2 d S .
H15 H 0.7562 0.5000 0.5655 0.076 Uiso 1 2 calc SR .
C16 C 0.7259(4) 0.5000 0.4689(4) 0.067(3) Uani 1 2 d S .
H16 H 0.7627 0.5000 0.4610 0.080 Uiso 1 2 calc SR .
C17 C 0.6775(3) 0.5000 0.4183(3) 0.0391(17) Uani 1 2 d S .
C18 C 0.6255(4) 0.5000 0.4335(4) 0.061(3) Uani 1 2 d S .
H18 H 0.5906 0.5000 0.4006 0.073 Uiso 1 2 calc SR .
C19 C 0.6241(4) 0.5000 0.4971(4) 0.050(2) Uani 1 2 d S .
H19 H 0.5879 0.5000 0.5064 0.061 Uiso 1 2 calc SR .
C20 C 0.7485(2) 0.3741(3) 0.2658(3) 0.0366(11) Uani 1 1 d . .
C21 C 0.7740(3) 0.3152(3) 0.3119(3) 0.0539(16) Uani 1 1 d . .
H21A H 0.7426 0.2860 0.3204 0.065 Uiso 1 1 calc R .
H21B H 0.7957 0.3373 0.3527 0.065 Uiso 1 1 calc R .
C22 C 0.8136(3) 0.2662(4) 0.2884(4) 0.069(2) Uani 1 1 d . .
H22A H 0.8195 0.2210 0.3136 0.083 Uiso 1 1 calc R .
H22B H 0.8515 0.2900 0.2949 0.083 Uiso 1 1 calc R .
C23 C 0.7888(3) 0.2477(3) 0.2165(4) 0.0581(18) Uani 1 1 d . .
H23A H 0.8141 0.2122 0.2035 0.070 Uiso 1 1 calc R .
H23B H 0.7503 0.2257 0.2097 0.070 Uiso 1 1 calc R .
C24 C 0.7842(3) 0.3169(3) 0.1751(3) 0.0568(18) Uani 1 1 d . .
H24A H 0.8231 0.3341 0.1757 0.068 Uiso 1 1 calc R .
H24B H 0.7632 0.3058 0.1305 0.068 Uiso 1 1 calc R .
C25 C 0.7527(3) 0.3746(3) 0.2009(3) 0.0437(13) Uani 1 1 d . .
C26 C 0.5787(3) 0.5000 0.1357(4) 0.048(2) Uani 1 2 d S .
C27 C 0.5269(4) 0.5000 0.0796(4) 0.072(4) Uani 1 2 d S .
H27A H 0.5343 0.4707 0.0447 0.087 Uiso 0.50 1 calc PR .
H27B H 0.5176 0.5499 0.0639 0.087 Uiso 0.50 1 calc PR .
C28 C 0.4729(4) 0.4653(10) 0.1029(5) 0.076(7) Uani 0.50 1 d P .
H28A H 0.4369 0.4703 0.0683 0.091 Uiso 0.50 1 calc PR .
H28B H 0.4798 0.4132 0.1120 0.091 Uiso 0.50 1 calc PR .
C29 C 0.4671(4) 0.5000 0.1566(5) 0.135(9) Uani 1 2 d S .
H29A H 0.4336 0.4785 0.1679 0.162 Uiso 0.50 1 calc PR .
H29B H 0.4572 0.5510 0.1450 0.162 Uiso 0.50 1 calc PR .
C30 C 0.5175(3) 0.5000 0.2169(4) 0.050(2) Uani 1 2 d S .
H30A H 0.5151 0.5433 0.2427 0.061 Uiso 0.50 1 calc PR .
H30B H 0.5151 0.4567 0.2427 0.061 Uiso 0.50 1 calc PR .
C31 C 0.5741(3) 0.5000 0.1996(3) 0.0371(17) Uani 1 2 d S .
C32 C 0.7072(3) 0.5000 0.0040(3) 0.0353(16) Uani 1 2 d S .
C33 C 0.6905(9) 0.4417(12) -0.0332(7) 0.078(6) Uani 0.50 1 d P .
H33 H 0.6765 0.4007 -0.0159 0.093 Uiso 0.50 1 calc PR .
C34 C 0.6930(8) 0.4397(8) -0.0961(6) 0.052(4) Uani 0.50 1 d P .
H34 H 0.6821 0.3969 -0.1203 0.062 Uiso 0.50 1 calc PR .
N6 N 0.7114(2) 0.5000 -0.1244(3) 0.0285(12) Uani 1 2 d S .
C35 C 0.7291(8) 0.5558(10) -0.0888(7) 0.065(5) Uani 0.50 1 d P .
H35 H 0.7423 0.5965 -0.1072 0.078 Uiso 0.50 1 calc PR .
C36 C 0.7297(9) 0.5594(10) -0.0240(7) 0.069(6) Uani 0.50 1 d P .
H36 H 0.7448 0.6006 0.0008 0.083 Uiso 0.50 1 calc PR .

loop_
_atom_site_aniso_label
_atom_site_aniso_U_11
_atom_site_aniso_U_22
_atom_site_aniso_U_33
_atom_site_aniso_U_23
_atom_site_aniso_U_13
_atom_site_aniso_U_12
Zn1 0.0174(3) 0.0210(4) 0.0229(4) 0.000 0.0116(3) 0.000
Zn2 0.0198(3) 0.0231(4) 0.0229(4) 0.000 0.0144(3) 0.000
Fe1 0.0343(5) 0.0354(5) 0.0212(4) 0.000 0.0153(4) 0.000
O1 0.039(2) 0.054(2) 0.040(2) 0.0134(18) 0.0119(16) -0.0214(18)
O2 0.0334(17) 0.0388(19) 0.0360(18) -0.0091(15) 0.0208(15) -0.0166(15)
O3 0.0324(18) 0.049(2) 0.044(2) -0.0054(18) 0.0116(15) 0.0192(17)
O4 0.040(2) 0.053(2) 0.048(2) 0.0118(19) 0.0249(17) 0.0231(18)
O5A 0.039(4) 0.044(5) 0.021(3) 0.003(3) 0.016(3) -0.003(4)
O6A 0.047(5) 0.042(5) 0.027(4) -0.004(3) 0.022(4) -0.001(4)
O5B 0.046(4) 0.020(3) 0.031(4) 0.005(3) 0.021(4) 0.000(3)
O6B 0.046(5) 0.033(4) 0.039(4) -0.006(3) 0.031(4) 0.000(4)
O7 0.041(3) 0.039(4) 0.008(2) -0.011(2) 0.014(2) -0.008(3)
O8 0.039(3) 0.045(4) 0.017(3) 0.002(2) 0.017(2) 0.004(3)
N1 0.025(3) 0.030(3) 0.024(3) 0.000 0.013(2) 0.000
N2A 0.031(7) 0.041(6) 0.028(7) 0.007(5) 0.014(7) 0.004(7)
N3A 0.048(8) 0.035(7) 0.031(5) 0.004(4) 0.021(6) -0.010(5)
N2B 0.045(8) 0.030(7) 0.012(5) 0.002(4) 0.013(7) 0.021(7)
N3B 0.045(7) 0.020(6) 0.037(6) 0.011(4) 0.033(6) 0.006(5)
N4 0.043(4) 0.029(6) 0.011(3) -0.004(2) 0.015(3) -0.006(3)
N5 0.039(4) 0.036(7) 0.018(3) 0.002(3) 0.018(3) 0.004(3)
B1 0.027(4) 0.061(6) 0.023(4) 0.000 0.007(3) 0.000
B2 0.060(5) 0.038(4) 0.023(4) 0.000 0.024(4) 0.000
C1 0.027(2) 0.021(2) 0.039(3) 0.0034(19) 0.0171(19) -0.0003(17)
C2 0.031(2) 0.033(3) 0.037(3) -0.002(2) 0.019(2) -0.012(2)
C3 0.056(3) 0.059(4) 0.038(3) 0.006(3) 0.017(3) -0.022(3)
C4 0.051(3) 0.058(4) 0.040(3) 0.001(3) 0.011(3) -0.029(3)
C5 0.042(3) 0.056(4) 0.041(3) 0.007(3) 0.016(2) -0.029(3)
C6 0.041(3) 0.060(4) 0.040(3) 0.003(3) 0.017(2) -0.019(3)
C7 0.038(3) 0.070(4) 0.035(3) 0.007(3) 0.012(2) -0.023(3)
C8 0.025(2) 0.029(2) 0.045(3) 0.005(2) 0.017(2) 0.0045(19)
C9 0.025(2) 0.037(3) 0.044(3) -0.001(2) 0.014(2) 0.011(2)
C10 0.051(3) 0.083(5) 0.044(3) -0.006(3) 0.015(3) 0.042(4)
C11 0.070(4) 0.096(6) 0.045(4) 0.002(4) 0.010(3) 0.064(4)
C12 0.036(3) 0.054(3) 0.039(3) -0.001(2) 0.013(2) 0.024(3)
C13 0.044(3) 0.065(4) 0.036(3) 0.002(3) 0.021(2) 0.028(3)
C14 0.039(3) 0.049(3) 0.042(3) 0.018(2) 0.020(2) 0.025(2)
C15 0.024(4) 0.146(11) 0.024(4) 0.000 0.012(3) 0.000
C16 0.034(4) 0.146(11) 0.028(4) 0.000 0.022(3) 0.000
C17 0.040(4) 0.052(5) 0.029(4) 0.000 0.016(3) 0.000
C18 0.041(4) 0.123(10) 0.022(4) 0.000 0.013(3) 0.000
C19 0.040(4) 0.083(7) 0.034(4) 0.000 0.020(3) 0.000
C20 0.052(3) 0.021(2) 0.039(3) 0.001(2) 0.016(2) 0.001(2)
C21 0.077(4) 0.032(3) 0.047(3) 0.010(3) 0.005(3) 0.012(3)
C22 0.075(5) 0.045(4) 0.087(5) 0.020(4) 0.021(4) 0.032(4)
C23 0.080(5) 0.031(3) 0.078(5) 0.011(3) 0.048(4) 0.022(3)
C24 0.087(5) 0.036(3) 0.066(4) 0.015(3) 0.052(4) 0.025(3)
C25 0.058(3) 0.031(3) 0.053(3) 0.008(2) 0.034(3) 0.013(2)
C26 0.032(4) 0.092(7) 0.024(4) 0.000 0.015(3) 0.000
C27 0.038(4) 0.160(13) 0.024(4) 0.000 0.017(3) 0.000
C28 0.023(5) 0.18(2) 0.023(5) -0.012(7) 0.004(4) -0.008(7)
C29 0.025(4) 0.35(3) 0.035(5) 0.000 0.010(4) 0.000
C30 0.028(4) 0.091(7) 0.037(4) 0.000 0.015(3) 0.000
C31 0.030(3) 0.064(5) 0.021(3) 0.000 0.013(3) 0.000
C32 0.035(3) 0.056(5) 0.019(3) 0.000 0.016(3) 0.000
C33 0.122(15) 0.099(14) 0.021(7) -0.008(7) 0.034(9) -0.053(13)
C34 0.098(11) 0.045(7) 0.025(6) -0.010(5) 0.039(8) -0.017(8)
N6 0.025(3) 0.044(3) 0.023(3) 0.000 0.018(2) 0.000
C35 0.084(11) 0.089(12) 0.038(7) -0.015(7) 0.041(8) -0.052(10)
C36 0.127(15) 0.065(10) 0.026(7) -0.023(7) 0.038(9) -0.045(12)

loop_
_atom_type_symbol
_atom_type_description
_atom_type_scat_dispersion_real
_atom_type_scat_dispersion_imag
_atom_type_scat_source
C C 0.0033 0.0016 'International Tables Vol C Tables 4.2.6.8 and 6.1.1.4'
H H 0.0000 0.0000 'International Tables Vol C Tables 4.2.6.8 and 6.1.1.4'
B B 0.0013 0.0007 'International Tables Vol C Tables 4.2.6.8 and 6.1.1.4'
N N 0.0061 0.0033 'International Tables Vol C Tables 4.2.6.8 and 6.1.1.4'
O O 0.0106 0.0060 'International Tables Vol C Tables 4.2.6.8 and 6.1.1.4'
Fe Fe 0.3463 0.8444 'International Tables Vol C Tables 4.2.6.8 and 6.1.1.4'
Zn Zn 0.2839 1.4301 'International Tables Vol C Tables 4.2.6.8 and 6.1.1.4'

loop_
_geom_angle_atom_site_label_1
_geom_angle_atom_site_label_2
_geom_angle_atom_site_label_3
_geom_angle
_geom_angle_site_symmetry_1
_geom_angle_site_symmetry_3
O1 Zn1 O1 85.5(3) 6_565 .
O1 Zn1 O4 158.89(16) 6_565 .
O1 Zn1 O4 90.38(17) . .
O1 Zn1 O4 90.38(17) 6_565 6_565
O1 Zn1 O4 158.89(16) . 6_565
O4 Zn1 O4 86.0(3) . 6_565
O1 Zn1 N1 105.08(15) 6_565 .
O1 Zn1 N1 105.08(15) . .
O4 Zn1 N1 95.99(15) . .
O4 Zn1 N1 95.99(15) 6_565 .
O1 Zn1 Zn2 85.27(11) 6_565 .
O1 Zn1 Zn2 85.27(11) . .
O4 Zn1 Zn2 73.74(11) . .
O4 Zn1 Zn2 73.74(11) 6_565 .
N1 Zn1 Zn2 165.69(15) . .
N6 Zn2 O3 103.77(15) 1_556 .
N6 Zn2 O3 103.77(16) 1_556 6_565
O3 Zn2 O3 87.4(2) . 6_565
N6 Zn2 O2 97.68(14) 1_556 .
O3 Zn2 O2 89.26(16) . .
O3 Zn2 O2 158.48(15) 6_565 .
N6 Zn2 O2 97.69(14) 1_556 6_565
O3 Zn2 O2 158.48(15) . 6_565
O3 Zn2 O2 89.26(16) 6_565 6_565
O2 Zn2 O2 86.1(2) . 6_565
N6 Zn2 Zn1 167.55(15) 1_556 .
O3 Zn2 Zn1 85.11(11) . .
O3 Zn2 Zn1 85.11(11) 6_565 .
O2 Zn2 Zn1 73.42(10) . .
O2 Zn2 Zn1 73.42(10) 6_565 .
N2A Fe1 N2A 92.0(13) 6_565 .
N2A Fe1 N3B 133.0(5) 6_565 .
N2A Fe1 N3B 79.3(7) . .
N2A Fe1 N3B 79.3(7) 6_565 6_565
N2A Fe1 N3B 133.0(5) . 6_565
N3B Fe1 N3B 74.1(6) . 6_565
N2A Fe1 N4 118.6(6) 6_565 6_565
N2A Fe1 N4 135.8(5) . 6_565
N3B Fe1 N4 97.7(5) . 6_565
N3B Fe1 N4 86.3(5) 6_565 6_565
N2A Fe1 N4 135.8(5) 6_565 .
N2A Fe1 N4 118.6(6) . .
N3B Fe1 N4 86.3(5) . .
N3B Fe1 N4 97.7(5) 6_565 .
N4 Fe1 N4 19.1(4) 6_565 .
N2A Fe1 N5 86.7(5) 6_565 6_565
N2A Fe1 N5 72.4(5) . 6_565
N3B Fe1 N5 132.0(4) . 6_565
N3B Fe1 N5 150.9(4) 6_565 6_565
N4 Fe1 N5 78.2(3) 6_565 6_565
N4 Fe1 N5 74.9(3) . 6_565
N2A Fe1 N5 72.4(5) 6_565 .
N2A Fe1 N5 86.7(5) . .
N3B Fe1 N5 150.9(4) . .
N3B Fe1 N5 132.0(4) 6_565 .
N4 Fe1 N5 74.9(3) 6_565 .
N4 Fe1 N5 78.2(3) . .
N5 Fe1 N5 19.5(4) 6_565 .
N2A Fe1 N3A 76.7(8) 6_565 6_565
N2A Fe1 N3A 149.9(5) . 6_565
N3B Fe1 N3A 88.1(5) . 6_565
N3B Fe1 N3A 18.2(4) 6_565 6_565
N4 Fe1 N3A 72.6(5) 6_565 6_565
N4 Fe1 N3A 87.3(5) . 6_565
N5 Fe1 N3A 133.2(4) 6_565 6_565
N5 Fe1 N3A 115.3(4) . 6_565
N2A Fe1 N3A 149.9(5) 6_565 .
N2A Fe1 N3A 76.7(8) . .
N3B Fe1 N3A 18.2(4) . .
N3B Fe1 N3A 88.1(5) 6_565 .
N4 Fe1 N3A 87.3(5) 6_565 .
N4 Fe1 N3A 72.6(5) . .
N5 Fe1 N3A 115.3(4) 6_565 .
N5 Fe1 N3A 133.2(4) . .
N3A Fe1 N3A 99.2(7) 6_565 .
N2A Fe1 N2B 15.2(6) 6_565 6_565
N2A Fe1 N2B 85.5(4) . 6_565
N3B Fe1 N2B 118.1(6) . 6_565
N3B Fe1 N2B 74.2(6) 6_565 6_565
N4 Fe1 N2B 131.2(5) 6_565 6_565
N4 Fe1 N2B 149.6(5) . 6_565
N5 Fe1 N2B 97.7(5) 6_565 6_565
N5 Fe1 N2B 85.7(5) . 6_565
N3A Fe1 N2B 76.4(6) 6_565 6_565
N3A Fe1 N2B 134.7(6) . 6_565
N2A Fe1 N2B 85.5(4) 6_565 .
N2A Fe1 N2B 15.2(6) . .
N3B Fe1 N2B 74.2(6) . .
N3B Fe1 N2B 118.1(6) 6_565 .
N4 Fe1 N2B 149.6(5) 6_565 .
N4 Fe1 N2B 131.2(5) . .
N5 Fe1 N2B 85.7(5) 6_565 .
N5 Fe1 N2B 97.7(5) . .
N3A Fe1 N2B 134.7(6) 6_565 .
N3A Fe1 N2B 76.4(6) . .
N2B Fe1 N2B 76.1(10) 6_565 .
C1 O1 Zn1 120.5(3) . .
C1 O2 Zn2 134.8(3) . .
C8 O3 Zn2 119.9(3) . .
C8 O4 Zn1 134.4(4) . .
B1 O5A N2A 110.1(11) . .
N3A O6A B2 111.3(8) . .
N2B O5B B1 112.0(9) . .
N3B O6B B2 111.3(7) . .
O7 O7 N4 84.8(4) 6_565 .
O7 O7 B2 73.2(3) 6_565 .
N4 O7 B2 111.5(6) . .
O7 O7 N4 61.2(3) 6_565 6_565
B2 O7 N4 101.9(5) . 6_565
O8 O8 N5 82.8(4) 6_565 .
O8 O8 B1 70.9(3) 6_565 .
N5 O8 B1 109.7(6) . .
O8 O8 N5 59.0(3) 6_565 6_565
B1 O8 N5 99.1(5) . 6_565
C19 N1 C15 118.8(6) . .
C19 N1 Zn1 124.8(5) . .
C15 N1 Zn1 116.4(5) . .
C20 N2A O5A 114.9(15) . .
C20 N2A Fe1 118.1(12) . .
O5A N2A Fe1 125.8(14) . .
C25 N3A O6A 117.2(11) . .
C25 N3A Fe1 117.8(9) . .
O6A N3A Fe1 121.3(10) . .
C20 N2B O5B 116.7(14) . .
C20 N2B Fe1 118.8(11) . .
O5B N2B Fe1 122.3(11) . .
C25 N3B O6B 114.7(9) . .
C25 N3B Fe1 118.8(8) . .
O6B N3B Fe1 123.7(8) . .
N4 N4 C26 76.4(3) 6_565 .
N4 N4 O7 95.2(4) 6_565 .
C26 N4 O7 116.0(7) . .
N4 N4 O7 61.2(3) 6_565 6_565
C26 N4 O7 104.7(6) . 6_565
N4 N4 Fe1 80.5(2) 6_565 .
C26 N4 Fe1 117.7(5) . .
O7 N4 Fe1 123.2(5) . .
O7 N4 Fe1 112.9(5) 6_565 .
N5 N5 C31 76.0(3) 6_565 .
N5 N5 O8 97.2(4) 6_565 .
C31 N5 O8 116.0(6) . .
N5 N5 O8 59.0(3) 6_565 6_565
C31 N5 O8 103.1(6) . 6_565
N5 N5 Fe1 80.2(2) 6_565 .
C31 N5 Fe1 117.5(5) . .
O8 N5 Fe1 123.8(6) . .
O8 N5 Fe1 112.1(5) 6_565 .
O5A B1 O5A 136.0(9) . 6_565
O5A B1 O8 78.8(5) . 6_565
O5A B1 O8 114.4(6) 6_565 6_565
O5A B1 O8 114.4(6) . .
O5A B1 O8 78.8(5) 6_565 .
O5A B1 O5B 112.9(7) 6_565 .
O8 B1 O5B 106.1(5) 6_565 .
O8 B1 O5B 136.3(6) . .
O5A B1 O5B 112.9(7) . 6_565
O8 B1 O5B 136.3(6) 6_565 6_565
O8 B1 O5B 106.1(5) . 6_565
O5B B1 O5B 85.7(7) . 6_565
O5A B1 C17 107.4(4) . .
O5A B1 C17 107.4(4) 6_565 .
O8 B1 C17 107.9(6) 6_565 .
O8 B1 C17 107.9(6) . .
O5B B1 C17 107.9(5) . .
O5B B1 C17 107.9(5) 6_565 .
O6A B2 O6A 140.1(9) . 6_565
O6A B2 O6B 115.1(8) . 6_565
O6A B2 O6B 115.1(8) 6_565 .
O6B B2 O6B 85.0(9) 6_565 .
O6A B2 O7 110.0(6) . 6_565
O6A B2 O7 78.3(5) 6_565 6_565
O6B B2 O7 108.0(5) 6_565 6_565
O6B B2 O7 134.5(6) . 6_565
O6A B2 O7 78.3(5) . .
O6A B2 O7 110.0(6) 6_565 .
O6B B2 O7 134.5(6) 6_565 .
O6B B2 O7 108.0(5) . .
O6A B2 C32 107.1(4) . .
O6A B2 C32 107.1(4) 6_565 .
O6B B2 C32 109.0(5) 6_565 .
O6B B2 C32 109.0(5) . .
O7 B2 C32 107.4(6) 6_565 .
O7 B2 C32 107.4(6) . .
O2 C1 O1 125.1(4) . .
O2 C1 C2 117.3(4) . .
O1 C1 C2 117.6(4) . .
C7 C2 C3 118.0(4) . .
C7 C2 C1 121.2(5) . .
C3 C2 C1 120.4(5) . .
C4 C3 C2 120.8(5) . .
C4 C3 H3 119.6 . .
C2 C3 H3 119.6 . .
C3 C4 C5 119.9(6) . .
C3 C4 H4 120.1 . .
C5 C4 H4 120.1 . .
C6 C5 C4 118.7(5) . .
C6 C5 C12 120.0(5) . 8_455
C4 C5 C12 121.2(5) . 8_455
C5 C6 C7 120.9(5) . .
C5 C6 H6 119.5 . .
C7 C6 H6 119.5 . .
C6 C7 C2 121.1(5) . .
C6 C7 H7 119.4 . .
C2 C7 H7 119.4 . .
O4 C8 O3 126.2(4) . .
O4 C8 C9 116.8(5) . .
O3 C8 C9 116.9(4) . .
C14 C9 C10 119.3(4) . .
C14 C9 C8 120.1(5) . .
C10 C9 C8 120.6(5) . .
C11 C10 C9 118.8(6) . .
C11 C10 H10 120.6 . .
C9 C10 H10 120.6 . .
C10 C11 C12 123.3(6) . .
C10 C11 H11 118.4 . .
C12 C11 H11 118.4 . .
C11 C12 C13 116.4(5) . .
C11 C12 C5 121.9(5) . 8
C13 C12 C5 121.7(5) . 8
C14 C13 C12 121.7(5) . .
C14 C13 H13 119.1 . .
C12 C13 H13 119.1 . .
C13 C14 C9 120.4(5) . .
C13 C14 H14 119.8 . .
C9 C14 H14 119.8 . .
N1 C15 C16 121.2(7) . .
N1 C15 H15 119.4 . .
C16 C15 H15 119.4 . .
C17 C16 C15 121.3(7) . .
C17 C16 H16 119.3 . .
C15 C16 H16 119.3 . .
C16 C17 C18 115.9(7) . .
C16 C17 B1 120.9(6) . .
C18 C17 B1 123.2(7) . .
C17 C18 C19 120.3(8) . .
C17 C18 H18 119.8 . .
C19 C18 H18 119.8 . .
N1 C19 C18 122.4(7) . .
N1 C19 H19 118.8 . .
C18 C19 H19 118.8 . .
N2B C20 C25 110.2(9) . .
N2A C20 C25 108.6(9) . .
N2B C20 C21 125.8(9) . .
N2A C20 C21 128.1(10) . .
C25 C20 C21 122.5(5) . .
C20 C21 C22 113.2(6) . .
C20 C21 H21A 108.9 . .
C22 C21 H21A 108.9 . .
C20 C21 H21B 108.9 . .
C22 C21 H21B 108.9 . .
H21A C21 H21B 107.7 . .
C21 C22 C23 111.5(6) . .
C21 C22 H22A 109.3 . .
C23 C22 H22A 109.3 . .
C21 C22 H22B 109.3 . .
C23 C22 H22B 109.3 . .
H22A C22 H22B 108.0 . .
C24 C23 C22 110.6(6) . .
C24 C23 H23A 109.5 . .
C22 C23 H23A 109.5 . .
C24 C23 H23B 109.5 . .
C22 C23 H23B 109.5 . .
H23A C23 H23B 108.1 . .
C25 C24 C23 109.4(5) . .
C25 C24 H24A 109.8 . .
C23 C24 H24A 109.8 . .
C25 C24 H24B 109.8 . .
C23 C24 H24B 109.8 . .
H24A C24 H24B 108.2 . .
N3A C25 C20 110.2(7) . .
N3B C25 C20 110.2(7) . .
N3A C25 C24 125.9(8) . .
N3B C25 C24 125.5(7) . .
C20 C25 C24 122.4(5) . .
N4 C26 C31 109.7(6) . .
N4 C26 C31 109.7(6) 6_565 .
N4 C26 C27 126.5(6) . .
N4 C26 C27 126.5(6) 6_565 .
C31 C26 C27 122.0(7) . .
C26 C27 C28 107.8(6) . .
C26 C27 H27A 110.1 . .
C28 C27 H27A 110.1 . .
C26 C27 H27B 110.1 . .
C28 C27 H27B 110.1 . .
H27A C27 H27B 108.5 . .
C29 C28 C27 110.5(10) . .
C29 C28 H28A 109.6 . .
C27 C28 H28A 109.6 . .
C29 C28 H28B 109.6 . .
C27 C28 H28B 109.6 . .
H28A C28 H28B 108.1 . .
C28 C29 C30 119.4(8) . .
C28 C29 H29A 107.5 . .
C30 C29 H29A 107.5 . .
C28 C29 H29B 107.5 . .
C30 C29 H29B 107.5 . .
H29A C29 H29B 107.0 . .
C31 C30 C29 110.5(7) . .
C31 C30 H30A 109.6 . .
C29 C30 H30A 109.6 . .
C31 C30 H30B 109.6 . .
C29 C30 H30B 109.6 . .
H30A C30 H30B 108.1 . .
N5 C31 C26 109.5(6) . .
N5 C31 C26 109.5(6) 6_565 .
N5 C31 C30 124.9(6) . .
N5 C31 C30 124.9(6) 6_565 .
C26 C31 C30 123.7(7) . .
C33 C32 C33 106.7(18) . 6_565
C33 C32 C36 116.5(8) 6_565 6_565
C33 C32 C36 116.5(8) . .
C36 C32 C36 100.2(15) 6_565 .
C33 C32 B2 120.3(7) . .
C33 C32 B2 120.3(7) 6_565 .
C36 C32 B2 123.2(6) 6_565 .
C36 C32 B2 123.2(6) . .
C32 C33 C34 122.1(14) . .
C32 C33 H33 118.9 . .
C34 C33 H33 118.9 . .
C33 C34 N6 121.0(12) . .
C33 C34 H34 119.5 . .
N6 C34 H34 119.5 . .
C35 N6 C35 105.9(18) . 6_565
C35 N6 C34 117.5(8) 6_565 6_565
C35 N6 C34 117.5(8) . .
C34 N6 C34 105.2(12) 6_565 .
C35 N6 Zn2 121.9(7) . 1_554
C35 N6 Zn2 121.9(7) 6_565 1_554
C34 N6 Zn2 120.6(6) 6_565 1_554
C34 N6 Zn2 120.6(6) . 1_554
N6 C35 C36 123.5(13) . .
N6 C35 H35 118.2 . .
C36 C35 H35 118.2 . .
C35 C36 C32 119.1(12) . .
C35 C36 H36 120.4 . .
C32 C36 H36 120.4 . .

loop_
_geom_bond_atom_site_label_1
_geom_bond_atom_site_label_2
_geom_bond_distance
_geom_bond_site_symmetry_2
Zn1 O1 2.032(3) 6_565
Zn1 O1 2.032(3) .
Zn1 O4 2.049(4) .
Zn1 O4 2.049(4) 6_565
Zn1 N1 2.054(5) .
Zn1 Zn2 2.9846(11) .
Zn2 N6 2.026(5) 1_556
Zn2 O3 2.032(3) .
Zn2 O3 2.032(3) 6_565
Zn2 O2 2.061(3) .
Zn2 O2 2.061(3) 6_565
Fe1 N2A 1.85(2) 6_565
Fe1 N2A 1.85(2) .
Fe1 N3B 1.907(12) .
Fe1 N3B 1.907(12) 6_565
Fe1 N4 1.910(7) 6_565
Fe1 N4 1.910(7) .
Fe1 N5 1.922(7) 6_565
Fe1 N5 1.922(7) .
Fe1 N3A 1.925(15) 6_565
Fe1 N3A 1.925(15) .
Fe1 N2B 1.956(17) 6_565
Fe1 N2B 1.956(17) .
O1 C1 1.263(6) .
O2 C1 1.251(6) .
O3 C8 1.262(6) .
O4 C8 1.248(6) .
O5A B1 1.410(9) .
O5A N2A 1.41(2) .
O6A N3A 1.442(16) .
O6A B2 1.475(9) .
O5B N2B 1.363(18) .
O5B B1 1.544(10) .
O6B N3B 1.395(15) .
O6B B2 1.496(11) .
O7 O7 0.884(13) 6_565
O7 N4 1.383(8) .
O7 B2 1.526(11) .
O7 N4 1.572(8) 6_565
O8 O8 1.000(14) 6_565
O8 N5 1.387(9) .
O8 B1 1.525(10) .
O8 N5 1.605(9) 6_565
N1 C19 1.316(10) .
N1 C15 1.335(9) .
N2A C20 1.40(2) .
N3A C25 1.299(16) .
N2B C20 1.266(18) .
N3B C25 1.302(13) .
N4 N4 0.632(13) 6_565
N4 C26 1.347(10) .
N4 O7 1.572(8) 6_565
N5 N5 0.651(14) 6_565
N5 C31 1.341(10) .
N5 O8 1.605(9) 6_565
B1 O5A 1.410(9) 6_565
B1 O8 1.525(10) 6_565
B1 O5B 1.544(10) 6_565
B1 C17 1.619(10) .
B2 O6A 1.475(9) 6_565
B2 O6B 1.496(11) 6_565
B2 O7 1.526(11) 6_565
B2 C32 1.615(10) .
C1 C2 1.502(6) .
C2 C7 1.390(7) .
C2 C3 1.393(8) .
C3 C4 1.382(8) .
C3 H3 0.9500 .
C4 C5 1.407(8) .
C4 H4 0.9500 .
C5 C6 1.368(8) .
C5 C12 1.485(6) 8_455
C6 C7 1.376(7) .
C6 H6 0.9500 .
C7 H7 0.9500 .
C8 C9 1.512(6) .
C9 C14 1.405(7) .
C9 C10 1.415(8) .
C10 C11 1.383(7) .
C10 H10 0.9500 .
C11 C12 1.408(8) .
C11 H11 0.9500 .
C12 C13 1.414(8) .
C12 C5 1.485(6) 8
C13 C14 1.384(7) .
C13 H13 0.9500 .
C14 H14 0.9500 .
C15 C16 1.394(11) .
C15 H15 0.9500 .
C16 C17 1.375(11) .
C16 H16 0.9500 .
C17 C18 1.385(11) .
C18 C19 1.396(11) .
C18 H18 0.9500 .
C19 H19 0.9500 .
C20 C25 1.445(8) .
C20 C21 1.499(7) .
C21 C22 1.504(9) .
C21 H21A 0.9900 .
C21 H21B 0.9900 .
C22 C23 1.559(11) .
C22 H22A 0.9900 .
C22 H22B 0.9900 .
C23 C24 1.553(8) .
C23 H23A 0.9900 .
C23 H23B 0.9900 .
C24 C25 1.506(7) .
C24 H24A 0.9900 .
C24 H24B 0.9900 .
C26 N4 1.347(10) 6_565
C26 C31 1.429(9) .
C26 C27 1.496(11) .
C27 C28 1.653(14) .
C27 H27A 0.9900 .
C27 H27B 0.9900 .
C28 C29 1.376(15) .
C28 H28A 0.9900 .
C28 H28B 0.9900 .
C29 C30 1.533(12) .
C29 H29A 0.9900 .
C29 H29B 0.9900 .
C30 C31 1.515(9) .
C30 H30A 0.9900 .
C30 H30B 0.9900 .
C31 N5 1.341(10) 6_565
C32 C33 1.345(19) .
C32 C33 1.345(19) 6_565
C32 C36 1.433(16) 6_565
C32 C36 1.433(16) .
C33 C34 1.388(18) .
C33 H33 0.9500 .
C34 N6 1.405(13) .
C34 H34 0.9500 .
N6 N6 0.000(12) 6_565
N6 C35 1.295(16) .
N6 C35 1.295(16) 6_565
N6 C34 1.405(13) 6_565
N6 Zn2 2.026(5) 1_554
C35 C36 1.410(19) .
C35 H35 0.9500 .
C36 H36 0.9500 .

loop_
_geom_torsion_atom_site_label_1
_geom_torsion_atom_site_label_2
_geom_torsion_atom_site_label_3
_geom_torsion_atom_site_label_4
_geom_torsion
_geom_torsion_site_symmetry_1
_geom_torsion_site_symmetry_4
O1 Zn1 Zn2 N6 42.95(13) 6_565 1_556
O1 Zn1 Zn2 N6 -42.93(13) . 1_556
O4 Zn1 Zn2 N6 -134.72(13) . 1_556
O4 Zn1 Zn2 N6 134.73(13) 6_565 1_556
N1 Zn1 Zn2 N6 -179.994(3) . 1_556
O1 Zn1 Zn2 O3 179.06(18) 6_565 .
O1 Zn1 Zn2 O3 93.19(18) . .
O4 Zn1 Zn2 O3 1.40(17) . .
O4 Zn1 Zn2 O3 -89.16(18) 6_565 .
N1 Zn1 Zn2 O3 -43.88(12) . .
O1 Zn1 Zn2 O3 -93.18(18) 6_565 6_565
O1 Zn1 Zn2 O3 -179.06(18) . 6_565
O4 Zn1 Zn2 O3 89.16(18) . 6_565
O4 Zn1 Zn2 O3 -1.40(17) 6_565 6_565
N1 Zn1 Zn2 O3 43.88(12) . 6_565
O1 Zn1 Zn2 O2 88.38(17) 6_565 .
O1 Zn1 Zn2 O2 2.50(17) . .
O4 Zn1 Zn2 O2 -89.28(17) . .
O4 Zn1 Zn2 O2 -179.84(17) 6_565 .
N1 Zn1 Zn2 O2 -134.56(11) . .
O1 Zn1 Zn2 O2 -2.50(17) 6_565 6_565
O1 Zn1 Zn2 O2 -88.38(17) . 6_565
O4 Zn1 Zn2 O2 179.84(17) . 6_565
O4 Zn1 Zn2 O2 89.28(17) 6_565 6_565
N1 Zn1 Zn2 O2 134.56(11) . 6_565
O1 Zn1 O1 C1 -84.2(4) 6_565 .
O4 Zn1 O1 C1 75.1(4) . .
O4 Zn1 O1 C1 -4.8(8) 6_565 .
N1 Zn1 O1 C1 171.4(4) . .
Zn2 Zn1 O1 C1 1.4(4) . .
N6 Zn2 O2 C1 162.0(4) 1_556 .
O3 Zn2 O2 C1 -94.2(5) . .
O3 Zn2 O2 C1 -13.3(7) 6_565 .
O2 Zn2 O2 C1 64.8(5) 6_565 .
Zn1 Zn2 O2 C1 -9.0(4) . .
N6 Zn2 O3 C8 173.1(4) 1_556 .
O3 Zn2 O3 C8 -83.4(4) 6_565 .
O2 Zn2 O3 C8 75.3(4) . .
O2 Zn2 O3 C8 -2.2(7) 6_565 .
Zn1 Zn2 O3 C8 1.9(4) . .
O1 Zn1 O4 C8 -12.9(9) 6_565 .
O1 Zn1 O4 C8 -91.3(5) . .
O4 Zn1 O4 C8 67.8(5) 6_565 .
N1 Zn1 O4 C8 163.5(5) . .
Zn2 Zn1 O4 C8 -6.4(5) . .
O1 Zn1 N1 C19 -44.68(13) 6_565 .
O1 Zn1 N1 C19 44.68(13) . .
O4 Zn1 N1 C19 136.70(13) . .
O4 Zn1 N1 C19 -136.69(13) 6_565 .
Zn2 Zn1 N1 C19 180.000(2) . .
O1 Zn1 N1 C15 135.32(13) 6_565 .
O1 Zn1 N1 C15 -135.32(13) . .
O4 Zn1 N1 C15 -43.30(13) . .
O4 Zn1 N1 C15 43.31(13) 6_565 .
Zn2 Zn1 N1 C15 0.000(3) . .
B1 O5A N2A C20 152.6(10) . .
B1 O5A N2A Fe1 -14.6(14) . .
N2A Fe1 N2A C20 -128.0(10) 6_565 .
N3B Fe1 N2A C20 5.4(10) . .
N3B Fe1 N2A C20 -50.8(16) 6_565 .
N4 Fe1 N2A C20 95.5(9) 6_565 .
N4 Fe1 N2A C20 85.1(10) . .
N5 Fe1 N2A C20 146.2(12) 6_565 .
N5 Fe1 N2A C20 159.8(11) . .
N3A Fe1 N2A C20 -61(2) 6_565 .
N3A Fe1 N2A C20 23.8(10) . .
N2B Fe1 N2A C20 -114.3(10) 6_565 .
N2B Fe1 N2A C20 -64(3) . .
N2A Fe1 N2A O5A 38.9(13) 6_565 .
N3B Fe1 N2A O5A 172.3(12) . .
N3B Fe1 N2A O5A 116.1(10) 6_565 .
N4 Fe1 N2A O5A -97.6(14) 6_565 .
N4 Fe1 N2A O5A -108.0(12) . .
N5 Fe1 N2A O5A -47.0(10) 6_565 .
N5 Fe1 N2A O5A -33.4(11) . .
N3A Fe1 N2A O5A 105.4(14) 6_565 .
N3A Fe1 N2A O5A -169.3(12) . .
N2B Fe1 N2A O5A 52.6(13) 6_565 .
N2B Fe1 N2A O5A 103(5) . .
B2 O6A N3A C25 -144.1(9) . .
B2 O6A N3A Fe1 13.6(12) . .
N2A Fe1 N3A C25 42.8(19) 6_565 .
N2A Fe1 N3A C25 -27.6(8) . .
N3B Fe1 N3A C25 69(2) . .
N3B Fe1 N3A C25 107.5(7) 6_565 .
N4 Fe1 N3A C25 -166.1(8) 6_565 .
N4 Fe1 N3A C25 -153.8(9) . .
N5 Fe1 N3A C25 -90.5(9) 6_565 .
N5 Fe1 N3A C25 -99.8(9) . .
N3A Fe1 N3A C25 122.0(8) 6_565 .
N2B Fe1 N3A C25 42.0(13) 6_565 .
N2B Fe1 N3A C25 -12.0(9) . .
N2A Fe1 N3A O6A -114.8(17) 6_565 .
N2A Fe1 N3A O6A 174.8(10) . .
N3B Fe1 N3A O6A -89(2) . .
N3B Fe1 N3A O6A -50.1(10) 6_565 .
N4 Fe1 N3A O6A 36.3(9) 6_565 .
N4 Fe1 N3A O6A 48.6(9) . .
N5 Fe1 N3A O6A 111.9(9) 6_565 .
N5 Fe1 N3A O6A 102.6(9) . .
N3A Fe1 N3A O6A -35.6(12) 6_565 .
N2B Fe1 N3A O6A -115.6(11) 6_565 .
N2B Fe1 N3A O6A -169.6(10) . .
B1 O5B N2B C20 -152.9(9) . .
B1 O5B N2B Fe1 9.9(14) . .
N2A Fe1 N2B C20 -161.3(11) 6_565 .
N2A Fe1 N2B C20 83(4) . .
N3B Fe1 N2B C20 -24.3(10) . .
N3B Fe1 N2B C20 -86.0(12) 6_565 .
N4 Fe1 N2B C20 53.9(16) 6_565 .
N4 Fe1 N2B C20 46.1(13) . .
N5 Fe1 N2B C20 111.7(11) 6_565 .
N5 Fe1 N2B C20 127.1(10) . .
N3A Fe1 N2B C20 -95.2(13) 6_565 .
N3A Fe1 N2B C20 -5.6(10) . .
N2B Fe1 N2B C20 -149.3(8) 6_565 .
N2A Fe1 N2B O5B 36.2(13) 6_565 .
N2A Fe1 N2B O5B -79(4) . .
N3B Fe1 N2B O5B 173.3(13) . .
N3B Fe1 N2B O5B 111.5(11) 6_565 .
N4 Fe1 N2B O5B -108.5(13) 6_565 .
N4 Fe1 N2B O5B -116.4(11) . .
N5 Fe1 N2B O5B -50.8(11) 6_565 .
N5 Fe1 N2B O5B -35.3(12) . .
N3A Fe1 N2B O5B 102.4(12) 6_565 .
N3A Fe1 N2B O5B -168.1(13) . .
N2B Fe1 N2B O5B 48.3(13) 6_565 .
B2 O6B N3B C25 151.8(9) . .
B2 O6B N3B Fe1 -9.0(13) . .
N2A Fe1 N3B C25 92.7(13) 6_565 .
N2A Fe1 N3B C25 9.9(10) . .
N3B Fe1 N3B C25 150.7(7) 6_565 .
N4 Fe1 N3B C25 -125.4(9) 6_565 .
N4 Fe1 N3B C25 -110.1(10) . .
N5 Fe1 N3B C25 -44.3(13) 6_565 .
N5 Fe1 N3B C25 -52.6(16) . .
N3A Fe1 N3B C25 162.4(11) 6_565 .
N3A Fe1 N3B C25 -70(2) . .
N2B Fe1 N3B C25 88.9(11) 6_565 .
N2B Fe1 N3B C25 24.6(10) . .
N2A Fe1 N3B O6B -107.3(14) 6_565 .
N2A Fe1 N3B O6B 170.0(11) . .
N3B Fe1 N3B O6B -49.3(12) 6_565 .
N4 Fe1 N3B O6B 34.6(10) 6_565 .
N4 Fe1 N3B O6B 49.9(10) . .
N5 Fe1 N3B O6B 115.7(9) 6_565 .
N5 Fe1 N3B O6B 107.4(10) . .
N3A Fe1 N3B O6B -37.5(11) 6_565 .
N3A Fe1 N3B O6B 90(3) . .
N2B Fe1 N3B O6B -111.1(11) 6_565 .
N2B Fe1 N3B O6B -175.3(12) . .
O7 O7 N4 N4 -0.002(3) 6_565 6_565
B2 O7 N4 N4 69.6(4) . 6_565
O7 O7 N4 C26 77.4(5) 6_565 .
B2 O7 N4 C26 147.0(5) . .
N4 O7 N4 C26 77.4(5) 6_565 .
B2 O7 N4 O7 69.6(4) . 6_565
N4 O7 N4 O7 0.002(5) 6_565 6_565
O7 O7 N4 Fe1 -82.0(5) 6_565 .
B2 O7 N4 Fe1 -12.4(8) . .
N4 O7 N4 Fe1 -82.0(5) 6_565 .
N2A Fe1 N4 N4 29.0(9) 6_565 6_565
N2A Fe1 N4 N4 157.4(7) . 6_565
N3B Fe1 N4 N4 -127.0(3) . 6_565
N3B Fe1 N4 N4 -53.6(3) 6_565 6_565
N5 Fe1 N4 N4 97.6(2) 6_565 6_565
N5 Fe1 N4 N4 77.8(2) . 6_565
N3A Fe1 N4 N4 -38.7(3) 6_565 6_565
N3A Fe1 N4 N4 -139.1(4) . 6_565
N2B Fe1 N4 N4 18.4(9) 6_565 6_565
N2B Fe1 N4 N4 167.8(6) . 6_565
N2A Fe1 N4 C26 -40.1(11) 6_565 .
N2A Fe1 N4 C26 88.3(8) . .
N3B Fe1 N4 C26 163.9(6) . .
N3B Fe1 N4 C26 -122.7(5) 6_565 .
N4 Fe1 N4 C26 -69.1(5) 6_565 .
N5 Fe1 N4 C26 28.5(5) 6_565 .
N5 Fe1 N4 C26 8.7(5) . .
N3A Fe1 N4 C26 -107.8(6) 6_565 .
N3A Fe1 N4 C26 151.8(6) . .
N2B Fe1 N4 C26 -50.7(11) 6_565 .
N2B Fe1 N4 C26 98.7(7) . .
N2A Fe1 N4 O7 119.0(10) 6_565 .
N2A Fe1 N4 O7 -112.6(8) . .
N3B Fe1 N4 O7 -36.9(6) . .
N3B Fe1 N4 O7 36.5(7) 6_565 .
N4 Fe1 N4 O7 90.0(6) 6_565 .
N5 Fe1 N4 O7 -172.3(6) 6_565 .
N5 Fe1 N4 O7 167.9(6) . .
N3A Fe1 N4 O7 51.4(7) 6_565 .
N3A Fe1 N4 O7 -49.1(7) . .
N2B Fe1 N4 O7 108.4(11) 6_565 .
N2B Fe1 N4 O7 -102.2(8) . .
N2A Fe1 N4 O7 82.0(10) 6_565 6_565
N2A Fe1 N4 O7 -149.6(7) . 6_565
N3B Fe1 N4 O7 -73.9(5) . 6_565
N3B Fe1 N4 O7 -0.5(6) 6_565 6_565
N4 Fe1 N4 O7 53.0(4) 6_565 6_565
N5 Fe1 N4 O7 150.7(5) 6_565 6_565
N5 Fe1 N4 O7 130.9(5) . 6_565
N3A Fe1 N4 O7 14.4(5) 6_565 6_565
N3A Fe1 N4 O7 -86.1(6) . 6_565
N2B Fe1 N4 O7 71.4(11) 6_565 6_565
N2B Fe1 N4 O7 -139.2(7) . 6_565
O8 O8 N5 N5 -0.006(3) 6_565 6_565
B1 O8 N5 N5 66.6(4) . 6_565
O8 O8 N5 C31 77.8(5) 6_565 .
B1 O8 N5 C31 144.5(5) . .
N5 O8 N5 C31 77.8(5) 6_565 .
B1 O8 N5 O8 66.7(4) . 6_565
N5 O8 N5 O8 0.006(4) 6_565 6_565
O8 O8 N5 Fe1 -83.1(5) 6_565 .
B1 O8 N5 Fe1 -16.4(8) . .
N5 O8 N5 Fe1 -83.1(5) 6_565 .
N2A Fe1 N5 N5 -135.4(7) 6_565 6_565
N2A Fe1 N5 N5 -42.1(6) . 6_565
N3B Fe1 N5 N5 18.7(9) . 6_565
N3B Fe1 N5 N5 167.9(6) 6_565 6_565
N4 Fe1 N5 N5 97.3(2) 6_565 6_565
N4 Fe1 N5 N5 78.0(2) . 6_565
N3A Fe1 N5 N5 159.3(5) 6_565 6_565
N3A Fe1 N5 N5 26.0(6) . 6_565
N2B Fe1 N5 N5 -127.9(5) 6_565 6_565
N2B Fe1 N5 N5 -52.6(5) . 6_565
N2A Fe1 N5 C31 156.2(9) 6_565 .
N2A Fe1 N5 C31 -110.6(8) . .
N3B Fe1 N5 C31 -49.8(11) . .
N3B Fe1 N5 C31 99.4(7) 6_565 .
N4 Fe1 N5 C31 28.9(5) 6_565 .
N4 Fe1 N5 C31 9.6(5) . .
N5 Fe1 N5 C31 -68.5(5) 6_565 .
N3A Fe1 N5 C31 90.9(7) 6_565 .
N3A Fe1 N5 C31 -42.4(9) . .
N2B Fe1 N5 C31 163.7(7) 6_565 .
N2B Fe1 N5 C31 -121.0(7) . .
N2A Fe1 N5 O8 -43.2(9) 6_565 .
N2A Fe1 N5 O8 50.0(8) . .
N3B Fe1 N5 O8 110.9(10) . .
N3B Fe1 N5 O8 -99.9(8) 6_565 .
N4 Fe1 N5 O8 -170.5(7) 6_565 .
N4 Fe1 N5 O8 170.2(7) . .
N5 Fe1 N5 O8 92.2(6) 6_565 .
N3A Fe1 N5 O8 -108.5(8) 6_565 .
N3A Fe1 N5 O8 118.2(8) . .
N2B Fe1 N5 O8 -35.7(8) 6_565 .
N2B Fe1 N5 O8 39.6(8) . .
N2A Fe1 N5 O8 -84.6(8) 6_565 6_565
N2A Fe1 N5 O8 8.6(7) . 6_565
N3B Fe1 N5 O8 69.4(11) . 6_565
N3B Fe1 N5 O8 -141.4(7) 6_565 6_565
N4 Fe1 N5 O8 148.1(5) 6_565 6_565
N4 Fe1 N5 O8 128.8(5) . 6_565
N5 Fe1 N5 O8 50.7(5) 6_565 6_565
N3A Fe1 N5 O8 -150.0(6) 6_565 6_565
N3A Fe1 N5 O8 76.7(8) . 6_565
N2B Fe1 N5 O8 -77.2(7) 6_565 6_565
N2B Fe1 N5 O8 -1.9(7) . 6_565
N2A O5A B1 O5A -31.3(17) . 6_565
N2A O5A B1 O8 82.4(8) . 6_565
N2A O5A B1 O8 68.1(10) . .
N2A O5A B1 O5B -76.3(11) . .
N2A O5A B1 O5B -53.3(11) . 6_565
N2A O5A B1 C17 -172.1(8) . .
O8 O8 B1 O5A 23.0(5) 6_565 .
N5 O8 B1 O5A -51.6(8) . .
N5 O8 B1 O5A -29.6(7) 6_565 .
O8 O8 B1 O5A 158.7(5) 6_565 6_565
N5 O8 B1 O5A 84.1(6) . 6_565
N5 O8 B1 O5A 106.1(5) 6_565 6_565
N5 O8 B1 O8 -74.6(5) . 6_565
N5 O8 B1 O8 -52.6(4) 6_565 6_565
O8 O8 B1 O5B 47.2(6) 6_565 .
N5 O8 B1 O5B -27.4(10) . .
N5 O8 B1 O5B -5.4(9) 6_565 .
O8 O8 B1 O5B 148.1(5) 6_565 6_565
N5 O8 B1 O5B 73.5(7) . 6_565
N5 O8 B1 O5B 95.5(6) 6_565 6_565
O8 O8 B1 C17 -96.4(3) 6_565 .
N5 O8 B1 C17 -171.0(5) . .
N5 O8 B1 C17 -149.1(4) 6_565 .
N2B O5B B1 O5A 80.8(13) . .
N2B O5B B1 O5A -67.0(12) . 6_565
N2B O5B B1 O8 59.0(10) . 6_565
N2B O5B B1 O8 30.8(13) . .
N2B O5B B1 O5B -78.1(10) . 6_565
N2B O5B B1 C17 174.5(9) . .
N3A O6A B2 O6A 25.8(19) . 6_565
N3A O6A B2 O6B 52.4(11) . 6_565
N3A O6A B2 O6B 75.2(10) . .
N3A O6A B2 O7 -69.9(10) . 6_565
N3A O6A B2 O7 -81.5(8) . .
N3A O6A B2 C32 173.7(8) . .
N3B O6B B2 O6A -81.7(10) . .
N3B O6B B2 O6A 65.7(11) . 6_565
N3B O6B B2 O6B 77.7(9) . 6_565
N3B O6B B2 O7 -32.8(12) . 6_565
N3B O6B B2 O7 -57.7(9) . .
N3B O6B B2 C32 -174.0(8) . .
O7 O7 B2 O6A 160.1(4) 6_565 .
N4 O7 B2 O6A 82.9(6) . .
N4 O7 B2 O6A 105.4(5) 6_565 .
O7 O7 B2 O6A 20.8(5) 6_565 6_565
N4 O7 B2 O6A -56.4(8) . 6_565
N4 O7 B2 O6A -33.8(7) 6_565 6_565
O7 O7 B2 O6B 46.2(7) 6_565 6_565
N4 O7 B2 O6B -31.0(10) . 6_565
N4 O7 B2 O6B -8.5(10) 6_565 6_565
O7 O7 B2 O6B 147.2(5) 6_565 .
N4 O7 B2 O6B 70.0(7) . .
N4 O7 B2 O6B 92.6(6) 6_565 .
N4 O7 B2 O7 -77.2(5) . 6_565
N4 O7 B2 O7 -54.6(4) 6_565 6_565
O7 O7 B2 C32 -95.4(2) 6_565 .
N4 O7 B2 C32 -172.6(5) . .
N4 O7 B2 C32 -150.1(4) 6_565 .
Zn2 O2 C1 O1 13.8(8) . .
Zn2 O2 C1 C2 -163.6(3) . .
Zn1 O1 C1 O2 -8.0(7) . .
Zn1 O1 C1 C2 169.4(3) . .
O2 C1 C2 C7 -16.3(8) . .
O1 C1 C2 C7 166.0(5) . .
O2 C1 C2 C3 156.0(5) . .
O1 C1 C2 C3 -21.6(8) . .
C7 C2 C3 C4 -3.8(10) . .
C1 C2 C3 C4 -176.4(6) . .
C2 C3 C4 C5 -2.8(11) . .
C3 C4 C5 C6 7.4(11) . .
C3 C4 C5 C12 -174.4(6) . 8_455
C4 C5 C6 C7 -5.3(11) . .
C12 C5 C6 C7 176.4(6) 8_455 .
C5 C6 C7 C2 -1.4(11) . .
C3 C2 C7 C6 6.0(10) . .
C1 C2 C7 C6 178.5(6) . .
Zn1 O4 C8 O3 10.6(9) . .
Zn1 O4 C8 C9 -168.9(4) . .
Zn2 O3 C8 O4 -7.0(8) . .
Zn2 O3 C8 C9 172.5(3) . .
O4 C8 C9 C14 4.0(8) . .
O3 C8 C9 C14 -175.6(5) . .
O4 C8 C9 C10 -173.7(6) . .
O3 C8 C9 C10 6.8(8) . .
C14 C9 C10 C11 2.1(11) . .
C8 C9 C10 C11 179.8(7) . .
C9 C10 C11 C12 2.2(13) . .
C10 C11 C12 C13 -4.3(13) . .
C10 C11 C12 C5 177.8(8) . 8
C11 C12 C13 C14 2.0(11) . .
C5 C12 C13 C14 180.0(6) 8 .
C12 C13 C14 C9 2.2(10) . .
C10 C9 C14 C13 -4.3(10) . .
C8 C9 C14 C13 178.0(6) . .
C19 N1 C15 C16 0.000(2) . .
Zn1 N1 C15 C16 180.000(2) . .
N1 C15 C16 C17 0.000(2) . .
C15 C16 C17 C18 0.000(2) . .
C15 C16 C17 B1 180.000(2) . .
O5A B1 C17 C16 76.3(6) . .
O5A B1 C17 C16 -76.3(6) 6_565 .
O8 B1 C17 C16 159.9(3) 6_565 .
O8 B1 C17 C16 -159.9(3) . .
O5B B1 C17 C16 45.6(4) . .
O5B B1 C17 C16 -45.6(4) 6_565 .
O5A B1 C17 C18 -103.7(6) . .
O5A B1 C17 C18 103.7(6) 6_565 .
O8 B1 C17 C18 -20.1(3) 6_565 .
O8 B1 C17 C18 20.1(3) . .
O5B B1 C17 C18 -134.4(4) . .
O5B B1 C17 C18 134.4(4) 6_565 .
C16 C17 C18 C19 0.000(2) . .
B1 C17 C18 C19 180.000(2) . .
C15 N1 C19 C18 0.000(2) . .
Zn1 N1 C19 C18 180.000(1) . .
C17 C18 C19 N1 0.000(2) . .
O5B N2B C20 N2A 93(4) . .
Fe1 N2B C20 N2A -70(4) . .
O5B N2B C20 C25 -177.1(9) . .
Fe1 N2B C20 C25 19.5(12) . .
O5B N2B C20 C21 -10.6(16) . .
Fe1 N2B C20 C21 -174.1(6) . .
O5A N2A C20 N2B -88(4) . .
Fe1 N2A C20 N2B 81(4) . .
O5A N2A C20 C25 174.2(9) . .
Fe1 N2A C20 C25 -17.5(12) . .
O5A N2A C20 C21 4.7(17) . .
Fe1 N2A C20 C21 173.0(6) . .
N2B C20 C21 C22 -153.4(10) . .
N2A C20 C21 C22 179.7(10) . .
C25 C20 C21 C22 11.4(9) . .
C20 C21 C22 C23 -41.7(9) . .
C21 C22 C23 C24 64.0(8) . .
C22 C23 C24 C25 -51.2(8) . .
O6A N3A C25 N3B 88(2) . .
Fe1 N3A C25 N3B -70(2) . .
O6A N3A C25 C20 -176.6(8) . .
Fe1 N3A C25 C20 24.9(10) . .
O6A N3A C25 C24 -10.6(14) . .
Fe1 N3A C25 C24 -169.1(6) . .
O6B N3B C25 N3A -88(3) . .
Fe1 N3B C25 N3A 73(2) . .
O6B N3B C25 C20 176.6(8) . .
Fe1 N3B C25 C20 -21.7(11) . .
O6B N3B C25 C24 12.4(15) . .
Fe1 N3B C25 C24 174.2(6) . .
N2B C20 C25 N3A -27.7(11) . .
N2A C20 C25 N3A -5.0(11) . .
C21 C20 C25 N3A 165.3(7) . .
N2B C20 C25 N3B 1.0(11) . .
N2A C20 C25 N3B 23.7(11) . .
C21 C20 C25 N3B -166.0(8) . .
N2B C20 C25 C24 165.7(9) . .
N2A C20 C25 C24 -171.5(9) . .
C21 C20 C25 C24 -1.3(10) . .
C23 C24 C25 N3A -142.9(9) . .
C23 C24 C25 N3B -176.1(9) . .
C23 C24 C25 C20 21.5(9) . .
O7 N4 C26 N4 -89.2(5) . 6_565
O7 N4 C26 N4 -54.8(4) 6_565 6_565
Fe1 N4 C26 N4 71.4(4) . 6_565
N4 N4 C26 C31 -94.9(2) 6_565 .
O7 N4 C26 C31 175.8(5) . .
O7 N4 C26 C31 -149.8(4) 6_565 .
Fe1 N4 C26 C31 -23.6(5) . .
N4 N4 C26 C27 100.3(3) 6_565 .
O7 N4 C26 C27 11.0(7) . .
O7 N4 C26 C27 45.4(6) 6_565 .
Fe1 N4 C26 C27 171.7(2) . .
N4 C26 C27 C28 138.9(8) . .
N4 C26 C27 C28 172.9(8) 6_565 .
C31 C26 C27 C28 -24.1(7) . .
C26 C27 C28 C29 52.1(12) . .
C27 C28 C29 C30 -59.1(13) . .
C28 C29 C30 C31 32.4(9) . .
O8 N5 C31 N5 -91.3(6) . 6_565
O8 N5 C31 N5 -52.9(5) 6_565 6_565
Fe1 N5 C31 N5 70.9(4) . 6_565
N5 N5 C31 C26 -95.1(2) 6_565 .
O8 N5 C31 C26 173.7(5) . .
O8 N5 C31 C26 -148.0(4) 6_565 .
Fe1 N5 C31 C26 -24.2(5) . .
N5 N5 C31 C30 100.1(3) 6_565 .
O8 N5 C31 C30 8.8(8) . .
O8 N5 C31 C30 47.2(6) 6_565 .
Fe1 N5 C31 C30 171.0(2) . .
N4 C26 C31 N5 29.4(5) . .
N4 C26 C31 N5 0.5(5) 6_565 .
C27 C26 C31 N5 -165.1(3) . .
N4 C26 C31 N5 -0.5(5) . 6_565
N4 C26 C31 N5 -29.4(5) 6_565 6_565
C27 C26 C31 N5 165.1(3) . 6_565
N4 C26 C31 C30 -165.6(3) . .
N4 C26 C31 C30 165.6(3) 6_565 .
C27 C26 C31 C30 0.0 . .
C29 C30 C31 N5 162.8(4) . .
C29 C30 C31 N5 -162.8(4) . 6_565
C29 C30 C31 C26 0.0 . .
O6A B2 C32 C33 32.1(16) . .
O6A B2 C32 C33 -168.8(14) 6_565 .
O6B B2 C32 C33 157.2(14) 6_565 .
O6B B2 C32 C33 66.0(15) . .
O7 B2 C32 C33 -86.0(13) 6_565 .
O7 B2 C32 C33 -50.7(14) . .
O6A B2 C32 C33 168.8(14) . 6_565
O6A B2 C32 C33 -32.1(16) 6_565 6_565
O6B B2 C32 C33 -66.0(15) 6_565 6_565
O6B B2 C32 C33 -157.2(14) . 6_565
O7 B2 C32 C33 50.7(14) 6_565 6_565
O7 B2 C32 C33 86.0(13) . 6_565
O6A B2 C32 C36 -13.1(15) . 6_565
O6A B2 C32 C36 146.0(13) 6_565 6_565
O6B B2 C32 C36 112.0(13) 6_565 6_565
O6B B2 C32 C36 20.8(14) . 6_565
O7 B2 C32 C36 -131.2(13) 6_565 6_565
O7 B2 C32 C36 -95.9(13) . 6_565
O6A B2 C32 C36 -146.0(13) . .
O6A B2 C32 C36 13.1(15) 6_565 .
O6B B2 C32 C36 -20.8(14) 6_565 .
O6B B2 C32 C36 -112.0(13) . .
O7 B2 C32 C36 95.9(13) 6_565 .
O7 B2 C32 C36 131.2(13) . .
C33 C32 C33 C34 38(3) 6_565 .
C36 C32 C33 C34 -74(2) 6_565 .
C36 C32 C33 C34 -2(3) . .
B2 C32 C33 C34 179.7(16) . .
C32 C33 C34 N6 -2(3) . .
C33 C34 N6 N6 0.00(11) . 6_565
C33 C34 N6 C35 4(3) . .
C33 C34 N6 C35 83(2) . 6_565
C33 C34 N6 C34 -33(3) . 6_565
C33 C34 N6 Zn2 -173.5(15) . 1_554
N6 N6 C35 C36 0.00(14) 6_565 .
C35 N6 C35 C36 -38(3) 6_565 .
C34 N6 C35 C36 76.7(19) 6_565 .
C34 N6 C35 C36 -1(3) . .
Zn2 N6 C35 C36 176.2(16) 1_554 .
N6 C35 C36 C32 -3(3) . .
C33 C32 C36 C35 5(3) . .
C33 C32 C36 C35 -79(2) 6_565 .
C36 C32 C36 C35 41(3) 6_565 .
B2 C32 C36 C35 -177.2(15) . .

loop_
_platon_squeeze_void_nr
_platon_squeeze_void_average_x
_platon_squeeze_void_average_y
_platon_squeeze_void_average_z
_platon_squeeze_void_volume
_platon_squeeze_void_count_electrons
_platon_squeeze_void_content
1 0.350 -0.024 0.073 4548 817 ' '
